data_1551718
loop_
_publ_author_name
'SABOUNCHEI, Seyyed Javad'
'SAMIEE, Sepideh'
'MORALES-MORALES, David'
'HERNANDEZ-ORTEGA, Simon'

_publ_section_title
;
 Crystal Structure of 4-Bromo
 benzoylmethylenediphenyldiphenylphosphinomethylphosphorane
;
_journal_name_full 'X-ray Structure Analysis Online'
_journal_page_first 3
_journal_paper_doi 10.2116/xraystruct.27.3
_journal_volume 27
_journal_year 2011
_chemical_formula_moiety 'C33 H27 Br O P2'
_chemical_formula_sum 'C33 H27 Br O P2'
_chemical_formula_weight 581.40
_space_group_IT_number 14
_space_group_name_Hall '-P 2ybc'
_space_group_name_H-M_alt 'P 1 21/c 1'
_symmetry_cell_setting monoclinic
_symmetry_space_group_name_Hall '-P 2ybc'
_symmetry_space_group_name_H-M 'P 1 21/c 1'
_atom_sites_solution_hydrogens geom
_atom_sites_solution_primary direct
_atom_sites_solution_secondary difmap
_audit_creation_method SHELXL-97
_cell_angle_alpha 90.00
_cell_angle_beta 101.735(2)
_cell_angle_gamma 90.00
_cell_formula_units_Z 4
_cell_length_a 13.3489(16)
_cell_length_b 18.933(2)
_cell_length_c 11.3211(14)
_cell_measurement_reflns_used 6284
_cell_measurement_temperature 298(2)
_cell_measurement_theta_max 24.45
_cell_measurement_theta_min 2.41
_cell_volume 2801.4(6)
_computing_cell_refinement 'SMART V 5.625 (Bruker, 1999)'
_computing_data_collection 'SMART V 5.625 (Bruker, 1999)'
_computing_data_reduction 'SAINT V 6.23A (Bruker, 1999)'
_computing_molecular_graphics 'SHELXTL V 6.12 (Sheldrick, 2000)'
_computing_publication_material 'SHELXTL V 6.12 (Sheldrick, 2000)'
_computing_structure_refinement 'SHELXTL V 6.12 (Sheldrick, 2000)'
_computing_structure_solution 'SHELXTL V 6.12 (Sheldrick, 2000)'
_diffrn_ambient_temperature 298(2)
_diffrn_detector_area_resol_mean 0.83
_diffrn_measured_fraction_theta_full 0.999
_diffrn_measured_fraction_theta_max 0.999
_diffrn_measurement_device_type 'Bruker Smart APEX AXS CCD area detector'
_diffrn_measurement_method 'omega scans'
_diffrn_radiation_monochromator graphite
_diffrn_radiation_source 'fine-focus sealed tube'
_diffrn_radiation_type MoK\a
_diffrn_radiation_wavelength 0.71073
_diffrn_reflns_av_R_equivalents 0.0743
_diffrn_reflns_av_sigmaI/netI 0.0729
_diffrn_reflns_limit_h_max 16
_diffrn_reflns_limit_h_min -16
_diffrn_reflns_limit_k_max 22
_diffrn_reflns_limit_k_min -22
_diffrn_reflns_limit_l_max 13
_diffrn_reflns_limit_l_min -13
_diffrn_reflns_number 22856
_diffrn_reflns_theta_full 25.35
_diffrn_reflns_theta_max 25.35
_diffrn_reflns_theta_min 1.89
_exptl_absorpt_coefficient_mu 1.606
_exptl_absorpt_correction_T_max 0.8019
_exptl_absorpt_correction_T_min 0.5963
_exptl_absorpt_correction_type empirical
_exptl_absorpt_process_details 'SHELXTL V 6.12 (Sheldrick, 2000)'
_exptl_crystal_colour Colorless
_exptl_crystal_density_diffrn 1.378
_exptl_crystal_density_method 'not measured'
_exptl_crystal_description Prism
_exptl_crystal_F_000 1192
_exptl_crystal_size_max 0.40
_exptl_crystal_size_mid 0.30
_exptl_crystal_size_min 0.20
_refine_diff_density_max 0.494
_refine_diff_density_min -0.241
_refine_diff_density_rms 0.043
_refine_ls_extinction_method none
_refine_ls_goodness_of_fit_ref 0.887
_refine_ls_hydrogen_treatment constr
_refine_ls_matrix_type full
_refine_ls_number_parameters 380
_refine_ls_number_reflns 5126
_refine_ls_number_restraints 168
_refine_ls_restrained_S_all 0.885
_refine_ls_R_factor_all 0.0711
_refine_ls_R_factor_gt 0.0379
_refine_ls_shift/su_max 0.000
_refine_ls_shift/su_mean 0.000
_refine_ls_structure_factor_coef Fsqd
_refine_ls_weighting_details 'calc w=1/[\s^2^(Fo^2^)+(0.0200P)^2^] where P=(Fo^2^+2Fc^2^)/3'
_refine_ls_weighting_scheme calc
_refine_ls_wR_factor_gt 0.0682
_refine_ls_wR_factor_ref 0.0727
_reflns_number_gt 2987
_reflns_number_total 5126
_reflns_threshold_expression >2sigma(I)
_cod_data_source_file 27_3_1.cif
_cod_data_source_block 171mmd09
_cod_depositor_comments
;
The following automatic conversions were performed:

'_symmetry_cell_setting' value 'Monoclinic' changed to 'monoclinic'
according to
/home/andrius/struct/COD-crude-data/automatic-downloads/current/J-STAGE/lib/dictionaries/cif_core.dic
dictionary named 'cif_core.dic' version 2.4.2 from 2011-04-26.

Automatic conversion script
Id: cif_fix_values 6524 2018-11-02 12:15:13Z antanas 
;
_cod_original_sg_symbol_H-M 'P 21/c'
_cod_database_code 1551718
_solved_by 'Simon Hernandez-Ortega'

loop_
_symmetry_equiv_pos_as_xyz
'x, y, z'
'-x, y+1/2, -z+1/2'
'-x, -y, -z'
'x, -y-1/2, z-1/2'

loop_
_atom_site_label
_atom_site_type_symbol
_atom_site_fract_x
_atom_site_fract_y
_atom_site_fract_z
_atom_site_U_iso_or_equiv
_atom_site_adp_type
_atom_site_occupancy
_atom_site_symmetry_multiplicity
_atom_site_calc_flag
_atom_site_refinement_flags
_atom_site_disorder_assembly
_atom_site_disorder_group
Br Br 0.37914(3) 0.232471(18) 0.76593(3) 0.08993(16) Uani 1 1 d . . .
P1 P 0.27089(5) 0.53238(4) 0.17499(6) 0.04240(19) Uani 1 1 d . . .
P2 P 0.25892(6) 0.66144(4) 0.33457(6) 0.0483(2) Uani 1 1 d . A .
O O 0.16006(14) 0.44578(9) 0.30146(15) 0.0551(5) Uani 1 1 d . . .
C1 C 0.2547(2) 0.44111(13) 0.3432(2) 0.0443(7) Uani 1 1 d . . .
C2 C 0.3247(2) 0.47869(13) 0.2926(2) 0.0452(7) Uani 1 1 d . . .
H2 H 0.3951 0.4750 0.3202 0.054 Uiso 1 1 calc R . .
C3 C 0.18956(18) 0.59999(12) 0.2181(2) 0.0439(7) Uani 1 1 d . . .
H3A H 0.1347 0.5775 0.2487 0.053 Uiso 1 1 calc R . .
H3B H 0.1589 0.6269 0.1471 0.053 Uiso 1 1 calc R . .
C4 C 0.2897(2) 0.39287(13) 0.4492(2) 0.0425(7) Uani 1 1 d . . .
C5 C 0.3899(2) 0.38555(14) 0.5081(2) 0.0529(7) Uani 1 1 d . . .
H5 H 0.4401 0.4127 0.4837 0.064 Uiso 1 1 calc R . .
C6 C 0.4178(2) 0.33867(15) 0.6030(2) 0.0588(8) Uani 1 1 d . . .
H6 H 0.4860 0.3343 0.6416 0.071 Uiso 1 1 calc R . .
C7 C 0.3448(3) 0.29927(14) 0.6393(2) 0.0557(8) Uani 1 1 d . . .
C8 C 0.2443(3) 0.30630(16) 0.5856(3) 0.0735(9) Uani 1 1 d . . .
H8 H 0.1945 0.2801 0.6127 0.088 Uiso 1 1 calc R . .
C9 C 0.2174(2) 0.35296(16) 0.4903(3) 0.0673(9) Uani 1 1 d . . .
H9 H 0.1488 0.3575 0.4530 0.081 Uiso 1 1 calc R . .
C10 C 0.19704(19) 0.48426(13) 0.0480(2) 0.0397(6) Uani 1 1 d . . .
C11 C 0.1225(2) 0.51621(14) -0.0384(2) 0.0535(7) Uani 1 1 d . . .
H11 H 0.1051 0.5631 -0.0284 0.064 Uiso 1 1 calc R . .
C12 C 0.0738(2) 0.47976(16) -0.1387(2) 0.0630(8) Uani 1 1 d . . .
H12 H 0.0232 0.5016 -0.1956 0.076 Uiso 1 1 calc R . .
C13 C 0.1007(2) 0.41036(17) -0.1545(3) 0.0654(9) Uani 1 1 d . . .
H13 H 0.0688 0.3856 -0.2228 0.078 Uiso 1 1 calc R . .
C14 C 0.1740(2) 0.37813(15) -0.0698(3) 0.0627(8) Uani 1 1 d . . .
H14 H 0.1915 0.3314 -0.0805 0.075 Uiso 1 1 calc R . .
C15 C 0.2222(2) 0.41464(14) 0.0318(2) 0.0527(7) Uani 1 1 d . . .
H15 H 0.2716 0.3923 0.0894 0.063 Uiso 1 1 calc R . .
C16 C 0.3681(2) 0.57689(13) 0.1145(2) 0.0414(7) Uani 1 1 d . . .
C17 C 0.3430(2) 0.63282(16) 0.0352(3) 0.0655(9) Uani 1 1 d . . .
H17 H 0.2758 0.6490 0.0165 0.079 Uiso 1 1 calc R . .
C18 C 0.4161(3) 0.66464(16) -0.0161(3) 0.0717(9) Uani 1 1 d . . .
H18 H 0.3978 0.7022 -0.0690 0.086 Uiso 1 1 calc R . .
C19 C 0.5143(3) 0.64223(17) 0.0092(3) 0.0670(9) Uani 1 1 d . . .
H19 H 0.5634 0.6641 -0.0259 0.080 Uiso 1 1 calc R . .
C20 C 0.5405(2) 0.58707(17) 0.0869(3) 0.0783(10) Uani 1 1 d . . .
H20 H 0.6078 0.5712 0.1049 0.094 Uiso 1 1 calc R . .
C21 C 0.4677(2) 0.55494(15) 0.1384(3) 0.0641(8) Uani 1 1 d . . .
H21 H 0.4867 0.5173 0.1909 0.077 Uiso 1 1 calc R . .
C22 C 0.15431(19) 0.72391(13) 0.3376(2) 0.0440(7) Uani 1 1 d . . .
C23 C 0.0932(2) 0.72362(15) 0.4213(3) 0.0589(8) Uani 1 1 d . . .
H23 H 0.1032 0.6891 0.4809 0.071 Uiso 1 1 calc R . .
C24 C 0.0170(2) 0.77349(16) 0.4192(3) 0.0689(9) Uani 1 1 d . . .
H24 H -0.0219 0.7730 0.4787 0.083 Uiso 1 1 calc R . .
C25 C -0.0013(2) 0.82343(16) 0.3303(3) 0.0664(9) Uani 1 1 d . . .
H25 H -0.0545 0.8556 0.3262 0.080 Uiso 1 1 calc R . .
C26 C 0.0599(3) 0.82518(16) 0.2480(3) 0.0759(10) Uani 1 1 d . . .
H26 H 0.0491 0.8595 0.1880 0.091 Uiso 1 1 calc R . .
C27 C 0.1382(2) 0.77654(16) 0.2521(3) 0.0659(9) Uani 1 1 d . . .
H27 H 0.1804 0.7795 0.1962 0.079 Uiso 1 1 calc R . .
C28 C 0.2672(2) 0.61527(15) 0.4765(2) 0.0641(6) Uani 1 1 d DU . .
C29 C 0.2065(5) 0.5640(4) 0.5109(5) 0.0651(6) Uani 0.580(8) 1 d PDU A 1
H29 H 0.1513 0.5465 0.4548 0.078 Uiso 0.580(8) 1 calc PR A 1
C30 C 0.2259(6) 0.5375(3) 0.6284(5) 0.0663(6) Uani 0.580(8) 1 d PDU A 1
H30 H 0.1849 0.5021 0.6501 0.080 Uiso 0.580(8) 1 calc PR A 1
C31 C 0.3065(6) 0.5646(4) 0.7117(5) 0.0670(6) Uani 0.580(8) 1 d PDU A 1
H31 H 0.3181 0.5481 0.7907 0.080 Uiso 0.580(8) 1 calc PR A 1
C32 C 0.3697(4) 0.6151(4) 0.6810(4) 0.0670(6) Uani 0.580(8) 1 d PDU A 1
H32 H 0.4249 0.6319 0.7378 0.080 Uiso 0.580(8) 1 calc PR A 1
C33 C 0.3505(4) 0.6411(3) 0.5629(4) 0.0656(6) Uani 0.580(8) 1 d PDU A 1
H33 H 0.3928 0.6757 0.5413 0.079 Uiso 0.580(8) 1 calc PR A 1
C29A C 0.1855(6) 0.5689(5) 0.4890(7) 0.0652(6) Uani 0.420(8) 1 d PDU A 2
H29A H 0.1309 0.5626 0.4242 0.078 Uiso 0.420(8) 1 calc PR A 2
C30A C 0.1862(7) 0.5329(4) 0.5970(7) 0.0661(6) Uani 0.420(8) 1 d PDU A 2
H30A H 0.1311 0.5048 0.6058 0.079 Uiso 0.420(8) 1 calc PR A 2
C31A C 0.2702(8) 0.5398(5) 0.6903(7) 0.0670(6) Uani 0.420(8) 1 d PDU A 2
H31A H 0.2717 0.5155 0.7621 0.080 Uiso 0.420(8) 1 calc PR A 2
C32A C 0.3510(6) 0.5815(6) 0.6795(5) 0.0671(6) Uani 0.420(8) 1 d PDU A 2
H32A H 0.4075 0.5850 0.7426 0.081 Uiso 0.420(8) 1 calc PR A 2
C33A C 0.3482(5) 0.6190(5) 0.5728(6) 0.0659(6) Uani 0.420(8) 1 d PDU A 2
H33A H 0.4035 0.6477 0.5667 0.079 Uiso 0.420(8) 1 calc PR A 2

loop_
_atom_site_aniso_label
_atom_site_aniso_U_11
_atom_site_aniso_U_22
_atom_site_aniso_U_33
_atom_site_aniso_U_23
_atom_site_aniso_U_13
_atom_site_aniso_U_12
Br 0.1456(4) 0.0612(2) 0.0554(2) 0.01814(18) 0.0024(2) -0.0071(2)
P1 0.0449(5) 0.0420(4) 0.0394(4) 0.0011(3) 0.0064(3) 0.0014(4)
P2 0.0480(5) 0.0527(5) 0.0429(4) -0.0053(4) 0.0060(3) 0.0008(4)
O 0.0487(12) 0.0541(12) 0.0586(12) 0.0059(10) 0.0020(10) -0.0026(10)
C1 0.0520(19) 0.0383(16) 0.0404(16) -0.0057(13) 0.0045(15) 0.0034(15)
C2 0.0416(16) 0.0507(17) 0.0431(16) 0.0051(13) 0.0080(13) 0.0036(14)
C3 0.0441(16) 0.0469(16) 0.0402(15) -0.0027(13) 0.0074(13) 0.0029(13)
C4 0.0491(19) 0.0397(16) 0.0389(16) -0.0041(13) 0.0093(14) -0.0042(15)
C5 0.058(2) 0.0512(18) 0.0490(18) 0.0064(14) 0.0103(16) -0.0044(16)
C6 0.063(2) 0.063(2) 0.0465(18) 0.0059(16) 0.0023(15) 0.0030(18)
C7 0.084(3) 0.0406(17) 0.0407(17) 0.0041(13) 0.0092(17) -0.0053(18)
C8 0.081(3) 0.072(2) 0.066(2) 0.0183(18) 0.0126(19) -0.026(2)
C9 0.055(2) 0.076(2) 0.067(2) 0.0163(18) 0.0039(17) -0.0096(18)
C10 0.0391(16) 0.0410(17) 0.0398(15) 0.0016(13) 0.0102(13) -0.0025(13)
C11 0.060(2) 0.0466(18) 0.0504(18) -0.0040(15) 0.0027(15) 0.0021(15)
C12 0.063(2) 0.070(2) 0.0495(19) -0.0038(17) -0.0042(16) 0.0008(18)
C13 0.068(2) 0.076(2) 0.053(2) -0.0182(18) 0.0122(17) -0.016(2)
C14 0.072(2) 0.0482(19) 0.069(2) -0.0101(17) 0.0162(19) -0.0020(18)
C15 0.0512(19) 0.0514(19) 0.0546(19) -0.0024(15) 0.0090(15) 0.0031(15)
C16 0.0448(18) 0.0399(16) 0.0396(16) -0.0001(13) 0.0091(13) 0.0006(14)
C17 0.061(2) 0.069(2) 0.069(2) 0.0237(18) 0.0191(17) 0.0083(18)
C18 0.088(3) 0.063(2) 0.067(2) 0.0260(17) 0.024(2) 0.004(2)
C19 0.074(3) 0.064(2) 0.071(2) 0.0018(18) 0.0335(19) -0.012(2)
C20 0.056(2) 0.086(3) 0.098(3) 0.028(2) 0.029(2) 0.006(2)
C21 0.058(2) 0.062(2) 0.076(2) 0.0230(17) 0.0219(17) 0.0057(18)
C22 0.0469(18) 0.0433(17) 0.0405(16) -0.0053(14) 0.0057(14) -0.0037(14)
C23 0.061(2) 0.057(2) 0.061(2) 0.0067(16) 0.0182(17) 0.0104(17)
C24 0.068(2) 0.069(2) 0.075(2) 0.0027(19) 0.0276(18) 0.0148(19)
C25 0.056(2) 0.057(2) 0.082(2) -0.0082(19) 0.0048(19) 0.0136(17)
C26 0.093(3) 0.060(2) 0.074(2) 0.0164(18) 0.013(2) 0.017(2)
C27 0.079(2) 0.063(2) 0.062(2) 0.0083(17) 0.0287(18) 0.0134(19)
C28 0.0834(15) 0.0654(13) 0.0411(10) 0.0025(10) 0.0074(9) 0.0201(11)
C29 0.0854(16) 0.0658(13) 0.0416(11) 0.0037(10) 0.0067(10) 0.0198(12)
C30 0.0862(16) 0.0669(13) 0.0427(11) 0.0043(10) 0.0053(10) 0.0193(12)
C31 0.0862(16) 0.0678(14) 0.0436(11) 0.0046(11) 0.0052(10) 0.0185(12)
C32 0.0858(16) 0.0675(14) 0.0440(11) 0.0046(11) 0.0049(10) 0.0188(12)
C33 0.0842(15) 0.0668(14) 0.0426(11) 0.0041(11) 0.0059(10) 0.0201(12)
C29A 0.0854(16) 0.0658(13) 0.0416(11) 0.0039(11) 0.0066(10) 0.0198(12)
C30A 0.0861(16) 0.0667(13) 0.0424(11) 0.0041(11) 0.0056(10) 0.0196(12)
C31A 0.0864(16) 0.0674(14) 0.0434(11) 0.0043(11) 0.0048(10) 0.0188(12)
C32A 0.0862(16) 0.0677(14) 0.0440(11) 0.0046(11) 0.0048(10) 0.0190(12)
C33A 0.0847(15) 0.0669(14) 0.0429(11) 0.0040(11) 0.0058(10) 0.0198(12)

loop_
_atom_type_symbol
_atom_type_description
_atom_type_scat_dispersion_real
_atom_type_scat_dispersion_imag
_atom_type_scat_source
C C 0.0033 0.0016 'International Tables Vol C Tables 4.2.6.8 and 6.1.1.4'
H H 0.0000 0.0000 'International Tables Vol C Tables 4.2.6.8 and 6.1.1.4'
O O 0.0106 0.0060 'International Tables Vol C Tables 4.2.6.8 and 6.1.1.4'
P P 0.1023 0.0942 'International Tables Vol C Tables 4.2.6.8 and 6.1.1.4'
Br Br -0.2901 2.4595 'International Tables Vol C Tables 4.2.6.8 and 6.1.1.4'

loop_
_geom_angle_atom_site_label_1
_geom_angle_atom_site_label_2
_geom_angle_atom_site_label_3
_geom_angle
C2 P1 C16 110.70(13)
C2 P1 C3 112.99(11)
C16 P1 C3 106.89(12)
C2 P1 C10 113.11(12)
C16 P1 C10 104.58(11)
C3 P1 C10 108.06(11)
C28 P2 C22 101.73(13)
C28 P2 C3 105.00(13)
C22 P2 C3 98.38(11)
O C1 C2 121.2(2)
O C1 C4 117.8(2)
C2 C1 C4 121.0(2)
C1 C2 P1 114.5(2)
P1 C3 P2 113.26(12)
C5 C4 C9 117.4(2)
C5 C4 C1 124.1(2)
C9 C4 C1 118.5(3)
C4 C5 C6 121.5(3)
C7 C6 C5 119.4(3)
C6 C7 C8 121.0(3)
C6 C7 Br 121.2(2)
C8 C7 Br 117.9(2)
C7 C8 C9 119.1(3)
C4 C9 C8 121.6(3)
C15 C10 C11 118.8(2)
C15 C10 P1 118.5(2)
C11 C10 P1 122.5(2)
C12 C11 C10 121.1(3)
C11 C12 C13 119.5(3)
C14 C13 C12 120.1(3)
C13 C14 C15 120.4(3)
C10 C15 C14 120.1(3)
C21 C16 C17 117.3(3)
C21 C16 P1 122.1(2)
C17 C16 P1 120.5(2)
C18 C17 C16 120.7(3)
C19 C18 C17 121.0(3)
C18 C19 C20 119.2(3)
C19 C20 C21 120.1(3)
C16 C21 C20 121.7(3)
C23 C22 C27 117.4(3)
C23 C22 P2 124.9(2)
C27 C22 P2 117.6(2)
C22 C23 C24 121.6(3)
C25 C24 C23 120.3(3)
C26 C25 C24 118.7(3)
C25 C26 C27 121.0(3)
C22 C27 C26 120.8(3)
C29 C28 C33A 103.1(4)
C29 C28 C33 118.4(4)
C33A C28 C33 17.9(4)
C29 C28 C29A 14.0(4)
C33A C28 C29A 116.6(4)
C33 C28 C29A 130.8(4)
C29 C28 P2 131.3(3)
C33A C28 P2 125.1(4)
C33 C28 P2 110.2(3)
C29A C28 P2 118.3(3)
C28 C29 C30 121.3(4)
C31 C30 C29 119.2(5)
C32 C31 C30 121.5(4)
C31 C32 C33 119.1(4)
C32 C33 C28 120.5(4)
C30A C29A C28 121.1(5)
C31A C30A C29A 118.9(5)
C32A C31A C30A 121.3(5)
C31A C32A C33A 119.5(6)
C28 C33A C32A 122.6(5)
C31 C30 C29 119.2(5)
C32 C31 C30 121.5(4)
C31 C32 C33 119.1(4)
C32 C33 C28 120.5(4)
C30A C29A C28 121.1(5)
C31A C30A C29A 118.9(5)
C32A C31A C30A 121.3(5)
C31A C32A C33A 119.5(6)
C28 C33A C32A 122.6(5)

loop_
_geom_bond_atom_site_label_1
_geom_bond_atom_site_label_2
_geom_bond_distance
Br C7 1.897(3)
P1 C2 1.712(2)
P1 C16 1.795(3)
P1 C3 1.808(2)
P1 C10 1.814(2)
P2 C28 1.812(3)
P2 C22 1.836(3)
P2 C3 1.858(2)
O C1 1.259(3)
C1 C2 1.388(3)
C1 C4 1.505(3)
C4 C5 1.376(3)
C4 C9 1.379(3)
C5 C6 1.385(3)
C6 C7 1.356(4)
C7 C8 1.361(4)
C8 C9 1.385(4)
C10 C15 1.382(3)
C10 C11 1.384(3)
C11 C12 1.374(3)
C12 C13 1.383(4)
C13 C14 1.367(4)
C14 C15 1.384(3)
C16 C21 1.367(3)
C16 C17 1.385(3)
C17 C18 1.373(4)
C18 C19 1.352(4)
C19 C20 1.364(4)
C20 C21 1.373(4)
C22 C23 1.369(3)
C22 C27 1.376(3)
C23 C24 1.385(4)
C24 C25 1.367(4)
C25 C26 1.358(4)
C26 C27 1.387(4)
C28 C29 1.371(5)
C28 C33A 1.373(6)
C28 C33 1.411(5)
C28 C29A 1.429(6)
C29 C30 1.396(5)
C30 C31 1.377(6)
C31 C32 1.367(6)
C32 C33 1.398(5)
C29A C30A 1.398(6)
C30A C31A 1.382(7)
C31A C32A 1.362(7)
C32A C33A 1.394(6)
